data_4511544
loop_
_publ_author_name
'Chakraborty, Prateeti'
'Adhikary, Jaydeep'
'Samanta, Sugata'
'Escudero, Daniel'
'Castro, Abril C.'
'Swart, Marcel'
'Ghosh, Sanjib'
'Bauz\'a, Antonio'
'Frontera, Antonio'
'Zangrando, Ennio'
'Das, Debasis'

_publ_section_title
;
 Combined Experimental and Theoretical Investigation of Ligand and Anion
 Controlled Complex Formation with Unprecedented Structural Features and
 Photoluminescence Properties of Zinc(II) Complexes
;
_journal_issue 8
_journal_name_full 'Crystal Growth &amp; Design'
_journal_page_first 4111
_journal_paper_doi 10.1021/cg500717n
_journal_volume 14
_journal_year 2014
_chemical_formula_moiety 'C26 H34 Cl2 N10 O5 Zn2'
_chemical_formula_sum 'C26 H34 Cl2 N10 O5 Zn2'
_chemical_formula_weight 768.27
_chemical_name_systematic
; 
 ? 
;
_space_group_IT_number 14
_symmetry_cell_setting monoclinic
_symmetry_space_group_name_Hall '-P 2yn'
_symmetry_space_group_name_H-M 'P 1 21/n 1'
_atom_sites_solution_hydrogens geom
_atom_sites_solution_primary direct
_atom_sites_solution_secondary difmap
_audit_creation_method SHELXL-97
_cell_angle_alpha 90.00
_cell_angle_beta 96.030(3)
_cell_angle_gamma 90.00
_cell_formula_units_Z 4
_cell_length_a 8.8137(7)
_cell_length_b 14.6565(11)
_cell_length_c 25.2937(19)
_cell_measurement_temperature 293(2)
_cell_volume 3249.3(4)
_computing_cell_refinement 'BRUKER SMART (Bruker, 2000)'
_computing_data_collection 'BRUKER SMART (Bruker, 2000)'
_computing_data_reduction 'BRUKER SAINT (Bruker, 2000)'
_computing_molecular_graphics 'Ortep3 for Windows (Farrugia,1997)'
_computing_publication_material 'Wingx Version 2013.2 (Farrugia, 2012)'
_computing_structure_refinement 'SHELX97 (Sheldrick, 2008)'
_computing_structure_solution 'SHELX97 (Sheldrick, 2008)'
_diffrn_ambient_temperature 293(2)
_diffrn_measured_fraction_theta_full 0.989
_diffrn_measured_fraction_theta_max 0.989
_diffrn_measurement_device_type 'BRUKER SMART APEX CCD DIFFRACTOMETER'
_diffrn_measurement_method 'OMEGA-PHI SCAN'
_diffrn_radiation_monochromator graphite
_diffrn_radiation_source 'fine-focus sealed tube'
_diffrn_radiation_type MoK\a
_diffrn_radiation_wavelength 0.71073
_diffrn_reflns_av_R_equivalents 0.0759
_diffrn_reflns_av_sigmaI/netI 0.0536
_diffrn_reflns_limit_h_max 10
_diffrn_reflns_limit_h_min -10
_diffrn_reflns_limit_k_max 17
_diffrn_reflns_limit_k_min -17
_diffrn_reflns_limit_l_max 30
_diffrn_reflns_limit_l_min -30
_diffrn_reflns_number 36770
_diffrn_reflns_theta_full 25.75
_diffrn_reflns_theta_max 25.75
_diffrn_reflns_theta_min 1.61
_exptl_absorpt_coefficient_mu 1.693
_exptl_absorpt_correction_T_max 0.798
_exptl_absorpt_correction_T_min 0.702
_exptl_absorpt_correction_type multi-scan
_exptl_absorpt_process_details 'SADABS v.2.10 (Bruker, 2003)'
_exptl_crystal_colour colorless
_exptl_crystal_density_diffrn 1.570
_exptl_crystal_density_method 'not measured'
_exptl_crystal_description needle
_exptl_crystal_F_000 1576
_exptl_crystal_size_max 0.40
_exptl_crystal_size_mid 0.15
_exptl_crystal_size_min 0.12
_refine_diff_density_max 0.742
_refine_diff_density_min -0.552
_refine_diff_density_rms 0.091
_refine_ls_extinction_method none
_refine_ls_goodness_of_fit_ref 1.092
_refine_ls_hydrogen_treatment mixed
_refine_ls_matrix_type full
_refine_ls_number_parameters 412
_refine_ls_number_reflns 6142
_refine_ls_number_restraints 0
_refine_ls_restrained_S_all 1.103
_refine_ls_R_factor_all 0.0997
_refine_ls_R_factor_gt 0.0623
_refine_ls_shift/su_max 0.001
_refine_ls_shift/su_mean 0.000
_refine_ls_structure_factor_coef Fsqd
_refine_ls_weighting_details 'calc w=1/[\s^2^(Fo^2^)+(0.0572P)^2^+8.4267P] where P=(Fo^2^+2Fc^2^)/3'
_refine_ls_weighting_scheme calc
_refine_ls_wR_factor_gt 0.1425
_refine_ls_wR_factor_ref 0.1599
_reflns_number_gt 4194
_reflns_number_total 6142
_reflns_threshold_expression >2sigma(I)
_cod_data_source_file cg500717n_si_002.cif
_cod_data_source_block 4
_cod_depositor_comments
;
The following automatic conversions were performed:

'_exptl_absorpt_correction_type' value 'MULTI-SCAN' changed to
'multi-scan' according to
/usr/data/users/saulius/crontab/automatic-downloads/rss-feeds/ACS/lib/dictionaries/cif_core.dic
dictionary named 'cif_core.dic' version 2.4.2 from 2011-04-26.

Automatic conversion script
Id: cif_fix_values 2281 2013-09-26 08:29:07Z andrius 

 Adding full bibliography for 4511541--4511544.cif.
;
_cod_original_sg_symbol_H-M 'P 21/n'
_cod_database_code 4511544

loop_
_symmetry_equiv_pos_as_xyz
'x, y, z'
'-x+1/2, y+1/2, -z+1/2'
'-x, -y, -z'
'x-1/2, -y-1/2, z-1/2'

loop_
_atom_site_label
_atom_site_type_symbol
_atom_site_fract_x
_atom_site_fract_y
_atom_site_fract_z
_atom_site_U_iso_or_equiv
_atom_site_adp_type
_atom_site_occupancy
_atom_site_symmetry_multiplicity
_atom_site_calc_flag
_atom_site_refinement_flags
Zn1 Zn 0.45381(7) 0.31116(4) 0.54655(3) 0.0453(2) Uani 1 1 d .
Zn2 Zn 0.28401(7) -0.07337(4) 0.53152(3) 0.0449(2) Uani 1 1 d .
Cl1 Cl -0.0011(2) 0.46199(16) 0.30096(8) 0.0868(6) Uani 1 1 d .
Cl2 Cl 0.0063(3) -0.12243(17) 0.25033(8) 0.0984(7) Uani 1 1 d .
N1 N 0.3111(7) 0.4190(4) 0.5363(2) 0.0657(16) Uani 1 1 d .
N2 N 0.4748(7) 0.3767(4) 0.6356(2) 0.0665(16) Uani 1 1 d .
N3 N 0.6684(8) 0.3061(7) 0.5363(3) 0.118(3) Uani 1 1 d .
N4 N 0.7924(7) 0.3271(4) 0.5473(2) 0.0653(15) Uani 1 1 d .
N5 N 0.9159(8) 0.3439(5) 0.5571(4) 0.114(3) Uani 1 1 d .
N6 N 0.3712(9) 0.1929(4) 0.5729(3) 0.096(2) Uani 1 1 d .
N7 N 0.3339(6) 0.1189(4) 0.5697(2) 0.0491(12) Uani 1 1 d .
N8 N 0.2906(7) 0.0467(4) 0.5707(3) 0.0704(17) Uani 1 1 d .
N9 N 0.0870(5) -0.1296(3) 0.5023(2) 0.0446(12) Uani 1 1 d .
N10 N 0.2084(5) -0.1629(3) 0.6114(2) 0.0507(12) Uani 1 1 d .
O1W O 0.4951(4) -0.1160(3) 0.54847(17) 0.0439(10) Uani 1 1 d .
O1 O 0.3901(5) 0.2761(3) 0.46897(17) 0.0611(12) Uani 1 1 d .
O2 O 0.6146(11) 0.2684(5) 0.7218(2) 0.122(3) Uani 1 1 d .
O3 O 0.3124(5) -0.0212(3) 0.45919(18) 0.0617(12) Uani 1 1 d .
O4 O 0.3345(7) -0.1152(4) 0.7176(2) 0.0870(16) Uani 1 1 d .
C1 C 0.3024(6) 0.3179(4) 0.4324(2) 0.0434(13) Uani 1 1 d .
C2 C 0.2792(6) 0.2841(4) 0.3803(2) 0.0488(15) Uani 1 1 d .
H2A H 0.3274 0.2300 0.3726 0.059 Uiso 1 1 calc R
C3 C 0.1903(7) 0.3262(5) 0.3406(2) 0.0542(16) Uani 1 1 d .
H3 H 0.1805 0.3020 0.3064 0.065 Uiso 1 1 calc R
C4 C 0.1135(7) 0.4063(4) 0.3515(3) 0.0492(15) Uani 1 1 d .
C5 C 0.1303(6) 0.4405(4) 0.4015(3) 0.0487(15) Uani 1 1 d .
H5 H 0.0782 0.4936 0.4085 0.058 Uiso 1 1 calc R
C6 C 0.2224(6) 0.3993(4) 0.4426(2) 0.0429(13) Uani 1 1 d .
C7 C 0.2289(8) 0.4419(4) 0.4936(3) 0.0596(17) Uani 1 1 d .
H7 H 0.1659 0.4923 0.4961 0.072 Uiso 1 1 calc R
C9 C 0.2951(13) 0.4747(6) 0.5835(3) 0.114(4) Uani 1 1 d .
H9A H 0.2809 0.5380 0.5728 0.137 Uiso 1 1 calc R
H9B H 0.2046 0.4554 0.5992 0.137 Uiso 1 1 calc R
C10 C 0.4140(15) 0.4690(7) 0.6198(4) 0.140(5) Uani 1 1 d .
H10A H 0.3873 0.4993 0.6516 0.168 Uiso 1 1 calc R
H10B H 0.4965 0.5037 0.6070 0.168 Uiso 1 1 calc R
C11 C 0.6301(10) 0.3904(6) 0.6613(3) 0.087(3) Uani 1 1 d .
H11A H 0.6933 0.4150 0.6356 0.104 Uiso 1 1 calc R
H11B H 0.6276 0.4348 0.6897 0.104 Uiso 1 1 calc R
C12 C 0.6984(11) 0.3058(7) 0.6833(4) 0.103(3) Uani 1 1 d .
H12A H 0.7038 0.2620 0.6548 0.124 Uiso 1 1 calc R
H12B H 0.8016 0.3180 0.6989 0.124 Uiso 1 1 calc R
C13 C 0.4655(18) 0.2496(9) 0.6973(4) 0.137(5) Uani 1 1 d .
H13A H 0.4052 0.2240 0.7236 0.164 Uiso 1 1 calc R
H13B H 0.4722 0.2040 0.6698 0.164 Uiso 1 1 calc R
C14 C 0.3850(12) 0.3321(9) 0.6730(4) 0.119(4) Uani 1 1 d .
H14A H 0.2872 0.3140 0.6549 0.143 Uiso 1 1 calc R
H14B H 0.3661 0.3747 0.7009 0.143 Uiso 1 1 calc R
C15 C 0.2434(7) -0.0472(4) 0.4129(3) 0.0508(15) Uani 1 1 d .
C16 C 0.1098(6) -0.1034(4) 0.4078(2) 0.0438(14) Uani 1 1 d .
C17 C 0.0412(8) -0.1248(4) 0.3577(3) 0.0571(17) Uani 1 1 d .
H17 H -0.0451 -0.1617 0.3547 0.069 Uiso 1 1 calc R
C18 C 0.0956(8) -0.0937(5) 0.3128(3) 0.0605(17) Uani 1 1 d .
C19 C 0.2279(10) -0.0417(6) 0.3168(3) 0.079(2) Uani 1 1 d .
H19 H 0.2685 -0.0220 0.2863 0.095 Uiso 1 1 calc R
C20 C 0.2972(8) -0.0202(6) 0.3653(3) 0.075(2) Uani 1 1 d .
H20 H 0.3858 0.0146 0.3671 0.090 Uiso 1 1 calc R
C21 C 0.0411(6) -0.1381(4) 0.4530(3) 0.0437(14) Uani 1 1 d .
H21 H -0.0486 -0.1711 0.4452 0.052 Uiso 1 1 calc R
C22 C -0.0029(7) -0.1768(4) 0.5396(3) 0.0550(16) Uani 1 1 d .
H22A H -0.0720 -0.2199 0.5205 0.066 Uiso 1 1 calc R
H22B H -0.0631 -0.1330 0.5572 0.066 Uiso 1 1 calc R
C23 C 0.1042(7) -0.2263(4) 0.5801(3) 0.0615(18) Uani 1 1 d .
H23A H 0.0453 -0.2599 0.6039 0.074 Uiso 1 1 calc R
H23B H 0.1638 -0.2699 0.5621 0.074 Uiso 1 1 calc R
C24 C 0.1238(8) -0.1109(5) 0.6490(3) 0.0691(19) Uani 1 1 d .
H24A H 0.0642 -0.1528 0.6681 0.083 Uiso 1 1 calc R
H24B H 0.0538 -0.0691 0.6292 0.083 Uiso 1 1 calc R
C25 C 0.2284(11) -0.0586(6) 0.6876(3) 0.093(3) Uani 1 1 d .
H25A H 0.2831 -0.0140 0.6686 0.111 Uiso 1 1 calc R
H25B H 0.1688 -0.0258 0.7116 0.111 Uiso 1 1 calc R
C26 C 0.4228(9) -0.1607(6) 0.6822(3) 0.077(2) Uani 1 1 d .
H26A H 0.4982 -0.1989 0.7022 0.092 Uiso 1 1 calc R
H26B H 0.4765 -0.1162 0.6627 0.092 Uiso 1 1 calc R
C27 C 0.3223(7) -0.2192(5) 0.6433(3) 0.0643(19) Uani 1 1 d .
H27A H 0.3852 -0.2508 0.6199 0.077 Uiso 1 1 calc R
H27B H 0.2706 -0.2647 0.6627 0.077 Uiso 1 1 calc R
H1 H 0.540(9) -0.174(6) 0.542(3) 0.097 Uiso 1 1 d .
H2 H 0.565(10) -0.077(6) 0.549(3) 0.097 Uiso 1 1 d .

loop_
_atom_site_aniso_label
_atom_site_aniso_U_11
_atom_site_aniso_U_22
_atom_site_aniso_U_33
_atom_site_aniso_U_23
_atom_site_aniso_U_13
_atom_site_aniso_U_12
Zn1 0.0376(4) 0.0417(4) 0.0565(5) 0.0001(3) 0.0046(3) 0.0030(3)
Zn2 0.0302(3) 0.0428(4) 0.0616(5) 0.0025(3) 0.0037(3) -0.0026(3)
Cl1 0.0886(14) 0.1082(16) 0.0600(12) 0.0149(11) -0.0085(10) 0.0274(12)
Cl2 0.133(2) 0.0989(16) 0.0598(13) -0.0164(11) -0.0046(12) 0.0076(14)
N1 0.094(4) 0.054(3) 0.047(3) -0.009(3) -0.001(3) 0.030(3)
N2 0.076(4) 0.072(4) 0.050(4) -0.006(3) 0.001(3) 0.020(3)
N3 0.055(4) 0.175(7) 0.128(6) -0.040(5) 0.022(4) 0.006(4)
N4 0.042(3) 0.070(4) 0.085(4) -0.013(3) 0.012(3) 0.008(3)
N5 0.055(4) 0.067(4) 0.220(10) -0.030(5) 0.013(5) 0.003(3)
N6 0.143(6) 0.057(4) 0.092(5) -0.004(3) 0.025(4) -0.027(4)
N7 0.058(3) 0.042(3) 0.048(3) 0.003(2) 0.008(2) -0.003(2)
N8 0.065(4) 0.043(3) 0.109(5) -0.004(3) 0.035(3) 0.003(3)
N9 0.038(3) 0.042(3) 0.056(3) 0.008(2) 0.014(2) -0.003(2)
N10 0.039(3) 0.058(3) 0.058(3) 0.001(3) 0.016(2) -0.003(2)
O1W 0.032(2) 0.037(2) 0.064(3) 0.0008(19) 0.0109(19) 0.0002(16)
O1 0.060(3) 0.060(3) 0.061(3) -0.008(2) -0.002(2) 0.029(2)
O2 0.192(8) 0.112(5) 0.058(4) 0.023(4) -0.015(5) 0.010(5)
O3 0.043(2) 0.078(3) 0.062(3) 0.016(2) -0.002(2) -0.024(2)
O4 0.095(4) 0.106(4) 0.060(3) 0.000(3) 0.012(3) -0.004(4)
C1 0.041(3) 0.045(3) 0.044(4) -0.001(3) 0.007(3) 0.000(3)
C2 0.041(3) 0.057(4) 0.050(4) -0.007(3) 0.011(3) 0.009(3)
C3 0.045(3) 0.076(4) 0.043(4) -0.003(3) 0.012(3) -0.007(3)
C4 0.041(3) 0.052(4) 0.055(4) 0.010(3) 0.009(3) 0.005(3)
C5 0.044(3) 0.045(3) 0.059(4) 0.005(3) 0.010(3) 0.010(3)
C6 0.039(3) 0.041(3) 0.050(4) 0.000(3) 0.011(3) 0.003(2)
C7 0.077(5) 0.048(4) 0.053(4) 0.003(3) 0.002(3) 0.019(3)
C9 0.172(10) 0.101(7) 0.059(5) -0.032(5) -0.031(6) 0.083(7)
C10 0.216(13) 0.097(7) 0.093(7) -0.048(6) -0.050(8) 0.085(8)
C11 0.109(7) 0.082(5) 0.063(5) -0.005(4) -0.021(5) -0.019(5)
C12 0.094(7) 0.125(8) 0.082(7) 0.004(6) -0.024(5) 0.023(6)
C13 0.204(14) 0.136(10) 0.072(7) 0.025(7) 0.020(8) -0.054(10)
C14 0.097(7) 0.189(12) 0.075(7) -0.020(7) 0.026(6) 0.001(8)
C15 0.044(3) 0.054(4) 0.055(4) 0.014(3) 0.007(3) -0.006(3)
C16 0.036(3) 0.041(3) 0.055(4) 0.006(3) 0.005(3) 0.004(2)
C17 0.059(4) 0.053(4) 0.059(5) -0.002(3) 0.002(3) 0.004(3)
C18 0.075(5) 0.056(4) 0.049(4) -0.003(3) 0.003(4) 0.008(3)
C19 0.089(6) 0.088(6) 0.062(5) 0.014(4) 0.020(4) -0.002(5)
C20 0.058(4) 0.103(6) 0.064(5) 0.022(4) 0.008(4) -0.023(4)
C21 0.027(3) 0.040(3) 0.065(4) 0.008(3) 0.005(3) 0.005(2)
C22 0.037(3) 0.063(4) 0.067(4) 0.010(3) 0.016(3) -0.013(3)
C23 0.059(4) 0.056(4) 0.073(5) 0.005(3) 0.025(4) -0.017(3)
C24 0.059(4) 0.074(5) 0.076(5) -0.002(4) 0.018(4) 0.012(4)
C25 0.106(7) 0.091(6) 0.080(6) -0.012(5) 0.005(5) 0.020(5)
C26 0.071(5) 0.084(5) 0.075(5) 0.017(4) 0.008(4) -0.010(4)
C27 0.053(4) 0.055(4) 0.087(5) 0.014(4) 0.018(4) 0.007(3)

loop_
_atom_type_symbol
_atom_type_description
_atom_type_scat_dispersion_real
_atom_type_scat_dispersion_imag
_atom_type_scat_source
C C 0.0033 0.0016 'International Tables Vol C Tables 4.2.6.8 and 6.1.1.4'
H H 0.0000 0.0000 'International Tables Vol C Tables 4.2.6.8 and 6.1.1.4'
N N 0.0061 0.0033 'International Tables Vol C Tables 4.2.6.8 and 6.1.1.4'
O O 0.0106 0.0060 'International Tables Vol C Tables 4.2.6.8 and 6.1.1.4'
Cl Cl 0.1484 0.1585 'International Tables Vol C Tables 4.2.6.8 and 6.1.1.4'
Zn Zn 0.2839 1.4301 'International Tables Vol C Tables 4.2.6.8 and 6.1.1.4'

loop_
_geom_angle_atom_site_label_1
_geom_angle_atom_site_label_2
_geom_angle_atom_site_label_3
_geom_angle
N3 Zn1 N6 113.7(4)
N3 Zn1 N1 128.1(4)
N6 Zn1 N1 118.2(3)
N3 Zn1 O1 92.0(3)
N6 Zn1 O1 91.6(2)
N1 Zn1 O1 88.20(18)
N3 Zn1 N2 99.1(3)
N6 Zn1 N2 91.6(3)
N1 Zn1 N2 78.3(2)
O1 Zn1 N2 165.98(17)
O1W Zn2 N9 135.83(18)
O1W Zn2 N8 101.1(2)
N9 Zn2 N8 121.5(2)
O1W Zn2 O3 96.49(17)
N9 Zn2 O3 90.37(18)
N8 Zn2 O3 96.6(2)
C7 N1 C9 116.5(6)
C7 N1 Zn1 127.2(4)
C9 N1 Zn1 116.3(4)
C14 N2 C11 108.6(7)
C14 N2 C10 112.2(8)
C11 N2 C10 106.6(7)
C14 N2 Zn1 115.6(6)
C11 N2 Zn1 116.2(5)
C10 N2 Zn1 96.9(4)
N4 N3 Zn1 151.7(7)
N5 N4 N3 176.8(8)
N7 N6 Zn1 155.5(6)
N8 N7 N6 173.6(7)
N7 N8 Zn2 143.2(5)
C21 N9 C22 116.4(5)
C21 N9 Zn2 125.3(4)
C22 N9 Zn2 117.7(4)
C27 N10 C23 106.9(5)
C27 N10 C24 107.3(5)
C23 N10 C24 110.0(5)
Zn2 O1W H1 130(5)
Zn2 O1W H2 117(6)
H1 O1W H2 107(7)
C1 O1 Zn1 130.4(4)
C12 O2 C13 107.7(7)
C15 O3 Zn2 127.2(4)
C25 O4 C26 108.3(6)
O1 C1 C2 121.4(5)
O1 C1 C6 122.4(5)
C2 C1 C6 116.2(5)
C3 C2 C1 123.4(6)
C3 C2 H2A 118.3
C1 C2 H2A 118.3
C2 C3 C4 119.4(6)
C2 C3 H3 120.3
C4 C3 H3 120.3
C5 C4 C3 119.2(6)
C5 C4 Cl1 120.5(5)
C3 C4 Cl1 120.3(5)
C4 C5 C6 122.5(5)
C4 C5 H5 118.8
C6 C5 H5 118.8
C5 C6 C1 119.3(5)
C5 C6 C7 116.8(5)
C1 C6 C7 123.8(5)
N1 C7 C6 127.7(6)
N1 C7 H7 116.1
C6 C7 H7 116.1
C10 C9 N1 113.2(8)
C10 C9 H9A 108.9
N1 C9 H9A 108.9
C10 C9 H9B 108.9
N1 C9 H9B 108.9
H9A C9 H9B 107.8
C9 C10 N2 118.6(9)
C9 C10 H10A 107.7
N2 C10 H10A 107.7
C9 C10 H10B 107.7
N2 C10 H10B 107.7
H10A C10 H10B 107.1
C12 C11 N2 112.3(7)
C12 C11 H11A 109.1
N2 C11 H11A 109.1
C12 C11 H11B 109.1
N2 C11 H11B 109.1
H11A C11 H11B 107.9
O2 C12 C11 111.8(8)
O2 C12 H12A 109.2
C11 C12 H12A 109.2
O2 C12 H12B 109.2
C11 C12 H12B 109.2
H12A C12 H12B 107.9
O2 C13 C14 113.5(10)
O2 C13 H13A 108.9
C14 C13 H13A 108.9
O2 C13 H13B 108.9
C14 C13 H13B 108.9
H13A C13 H13B 107.7
N2 C14 C13 111.3(8)
N2 C14 H14A 109.4
C13 C14 H14A 109.4
N2 C14 H14B 109.4
C13 C14 H14B 109.4
H14A C14 H14B 108.0
O3 C15 C20 121.1(6)
O3 C15 C16 123.0(5)
C20 C15 C16 115.8(6)
C17 C16 C15 119.3(6)
C17 C16 C21 117.8(5)
C15 C16 C21 122.8(6)
C18 C17 C16 122.1(6)
C18 C17 H17 118.9
C16 C17 H17 118.9
C17 C18 C19 119.5(7)
C17 C18 Cl2 120.8(6)
C19 C18 Cl2 119.6(6)
C20 C19 C18 119.4(7)
C20 C19 H19 120.3
C18 C19 H19 120.3
C19 C20 C15 123.7(7)
C19 C20 H20 118.1
C15 C20 H20 118.1
N9 C21 C16 128.6(5)
N9 C21 H21 115.7
C16 C21 H21 115.7
N9 C22 C23 108.8(5)
N9 C22 H22A 109.9
C23 C22 H22A 109.9
N9 C22 H22B 109.9
C23 C22 H22B 109.9
H22A C22 H22B 108.3
N10 C23 C22 111.8(5)
N10 C23 H23A 109.2
C22 C23 H23A 109.2
N10 C23 H23B 109.2
C22 C23 H23B 109.2
H23A C23 H23B 107.9
N10 C24 C25 111.7(6)
N10 C24 H24A 109.3
C25 C24 H24A 109.3
N10 C24 H24B 109.3
C25 C24 H24B 109.3
H24A C24 H24B 107.9
O4 C25 C24 112.4(7)
O4 C25 H25A 109.1
C24 C25 H25A 109.1
O4 C25 H25B 109.1
C24 C25 H25B 109.1
H25A C25 H25B 107.9
O4 C26 C27 110.8(6)
O4 C26 H26A 109.5
C27 C26 H26A 109.5
O4 C26 H26B 109.5
C27 C26 H26B 109.5
H26A C26 H26B 108.1
N10 C27 C26 110.9(6)
N10 C27 H27A 109.5
C26 C27 H27A 109.5
N10 C27 H27B 109.5
C26 C27 H27B 109.5
H27A C27 H27B 108.0

loop_
_geom_bond_atom_site_label_1
_geom_bond_atom_site_label_2
_geom_bond_distance
Zn1 N3 1.937(7)
Zn1 N6 2.019(7)
Zn1 N1 2.020(5)
Zn1 O1 2.049(4)
Zn1 N2 2.436(5)
Zn2 O1W 1.966(4)
Zn2 N9 1.993(5)
Zn2 N8 2.017(6)
Zn2 O3 2.023(4)
Cl1 C4 1.746(6)
Cl2 C18 1.742(7)
N1 C7 1.280(8)
N1 C9 1.467(9)
N2 C14 1.453(11)
N2 C11 1.467(9)
N2 C10 1.495(10)
N3 N4 1.141(9)
N4 N5 1.118(8)
N6 N7 1.135(7)
N7 N8 1.126(7)
N9 C21 1.275(7)
N9 C22 1.467(7)
N10 C27 1.472(8)
N10 C23 1.477(8)
N10 C24 1.480(8)
O1W H1 0.96(8)
O1W H2 0.84(9)
O1 C1 1.296(7)
O2 C12 1.395(12)
O2 C13 1.421(13)
O3 C15 1.318(7)
O4 C25 1.410(10)
O4 C26 1.414(9)
C1 C2 1.402(8)
C1 C6 1.423(8)
C2 C3 1.356(8)
C2 H2A 0.9300
C3 C4 1.396(9)
C3 H3 0.9300
C4 C5 1.354(8)
C5 C6 1.389(8)
C5 H5 0.9300
C6 C7 1.429(9)
C7 H7 0.9300
C9 C10 1.319(12)
C9 H9A 0.9700
C9 H9B 0.9700
C10 H10A 0.9700
C10 H10B 0.9700
C11 C12 1.463(12)
C11 H11A 0.9700
C11 H11B 0.9700
C12 H12A 0.9700
C12 H12B 0.9700
C13 C14 1.500(16)
C13 H13A 0.9700
C13 H13B 0.9700
C14 H14A 0.9700
C14 H14B 0.9700
C15 C20 1.398(9)
C15 C16 1.431(8)
C16 C17 1.382(8)
C16 C21 1.442(8)
C17 C18 1.357(9)
C17 H17 0.9300
C18 C19 1.387(10)
C19 C20 1.348(10)
C19 H19 0.9300
C20 H20 0.9300
C21 H21 0.9300
C22 C23 1.505(9)
C22 H22A 0.9700
C22 H22B 0.9700
C23 H23A 0.9700
C23 H23B 0.9700
C24 C25 1.485(11)
C24 H24A 0.9700
C24 H24B 0.9700
C25 H25A 0.9700
C25 H25B 0.9700
C26 C27 1.518(10)
C26 H26A 0.9700
C26 H26B 0.9700
C27 H27A 0.9700
C27 H27B 0.9700

loop_
_geom_torsion_atom_site_label_1
_geom_torsion_atom_site_label_2
_geom_torsion_atom_site_label_3
_geom_torsion_atom_site_label_4
_geom_torsion
N3 Zn1 N1 C7 90.0(7)
N6 Zn1 N1 C7 -92.1(7)
O1 Zn1 N1 C7 -1.2(7)
N2 Zn1 N1 C7 -177.6(7)
N3 Zn1 N1 C9 -92.9(8)
N6 Zn1 N1 C9 85.0(7)
O1 Zn1 N1 C9 175.9(7)
N2 Zn1 N1 C9 -0.5(7)
N3 Zn1 N2 C14 -133.1(7)
N6 Zn1 N2 C14 -18.8(7)
N1 Zn1 N2 C14 99.8(6)
O1 Zn1 N2 C14 84.6(10)
N3 Zn1 N2 C11 -4.0(6)
N6 Zn1 N2 C11 110.3(6)
N1 Zn1 N2 C11 -131.2(6)
O1 Zn1 N2 C11 -146.3(8)
N3 Zn1 N2 C10 108.3(7)
N6 Zn1 N2 C10 -137.4(7)
N1 Zn1 N2 C10 -18.9(7)
O1 Zn1 N2 C10 -34.0(12)
N6 Zn1 N3 N4 -112.6(18)
N1 Zn1 N3 N4 65.4(19)
O1 Zn1 N3 N4 154.7(18)
N2 Zn1 N3 N4 -16.8(19)
Zn1 N3 N4 N5 154(17)
N3 Zn1 N6 N7 -69.8(18)
N1 Zn1 N6 N7 112.0(17)
O1 Zn1 N6 N7 23.2(17)
N2 Zn1 N6 N7 -170.5(17)
Zn1 N6 N7 N8 -166(6)
N6 N7 N8 Zn2 179(100)
O1W Zn2 N8 N7 73.7(9)
N9 Zn2 N8 N7 -118.7(9)
O3 Zn2 N8 N7 -24.2(9)
O1W Zn2 N9 C21 -86.3(5)
N8 Zn2 N9 C21 111.4(5)
O3 Zn2 N9 C21 13.4(5)
O1W Zn2 N9 C22 84.3(5)
N8 Zn2 N9 C22 -78.0(5)
O3 Zn2 N9 C22 -175.9(4)
N3 Zn1 O1 C1 -123.2(6)
N6 Zn1 O1 C1 123.0(6)
N1 Zn1 O1 C1 4.8(5)
N2 Zn1 O1 C1 19.6(12)
O1W Zn2 O3 C15 118.0(5)
N9 Zn2 O3 C15 -18.3(5)
N8 Zn2 O3 C15 -140.0(5)
Zn1 O1 C1 C2 176.7(4)
Zn1 O1 C1 C6 -4.4(8)
O1 C1 C2 C3 -179.0(6)
C6 C1 C2 C3 2.0(9)
C1 C2 C3 C4 -1.7(9)
C2 C3 C4 C5 0.4(9)
C2 C3 C4 Cl1 179.8(5)
C3 C4 C5 C6 0.5(9)
Cl1 C4 C5 C6 -178.8(5)
C4 C5 C6 C1 -0.2(9)
C4 C5 C6 C7 -179.4(6)
O1 C1 C6 C5 -180.0(5)
C2 C1 C6 C5 -1.0(8)
O1 C1 C6 C7 -0.8(9)
C2 C1 C6 C7 178.1(6)
C9 N1 C7 C6 -179.8(8)
Zn1 N1 C7 C6 -2.7(11)
C5 C6 C7 N1 -176.2(7)
C1 C6 C7 N1 4.6(11)
C7 N1 C9 C10 -158.2(10)
Zn1 N1 C9 C10 24.3(13)
N1 C9 C10 N2 -48.3(16)
C14 N2 C10 C9 -79.6(13)
C11 N2 C10 C9 161.6(11)
Zn1 N2 C10 C9 41.6(12)
C14 N2 C11 C12 53.6(10)
C10 N2 C11 C12 174.7(8)
Zn1 N2 C11 C12 -78.7(8)
C13 O2 C12 C11 60.2(11)
N2 C11 C12 O2 -60.5(10)
C12 O2 C13 C14 -58.1(12)
C11 N2 C14 C13 -50.2(11)
C10 N2 C14 C13 -167.7(9)
Zn1 N2 C14 C13 82.5(9)
O2 C13 C14 N2 55.1(12)
Zn2 O3 C15 C20 -165.4(5)
Zn2 O3 C15 C16 15.1(9)
O3 C15 C16 C17 177.7(6)
C20 C15 C16 C17 -1.9(9)
O3 C15 C16 C21 -1.4(9)
C20 C15 C16 C21 179.1(6)
C15 C16 C17 C18 -0.5(9)
C21 C16 C17 C18 178.6(6)
C16 C17 C18 C19 2.7(10)
C16 C17 C18 Cl2 179.8(5)
C17 C18 C19 C20 -2.5(12)
Cl2 C18 C19 C20 -179.5(6)
C18 C19 C20 C15 -0.1(13)
O3 C15 C20 C19 -177.4(7)
C16 C15 C20 C19 2.2(11)
C22 N9 C21 C16 -176.9(5)
Zn2 N9 C21 C16 -6.1(8)
C17 C16 C21 N9 177.5(6)
C15 C16 C21 N9 -3.4(9)
C21 N9 C22 C23 133.8(6)
Zn2 N9 C22 C23 -37.7(6)
C27 N10 C23 C22 -171.2(5)
C24 N10 C23 C22 72.6(7)
N9 C22 C23 N10 61.5(7)
C27 N10 C24 C25 54.0(8)
C23 N10 C24 C25 170.0(6)
C26 O4 C25 C24 60.2(9)
N10 C24 C25 O4 -58.5(9)
C25 O4 C26 C27 -60.5(8)
C23 N10 C27 C26 -172.8(5)
C24 N10 C27 C26 -54.8(7)
O4 C26 C27 N10 60.3(8)
